data_7020442
loop_
_publ_author_name
'Lal, Bhajan'
'Badshah, Amin'
'Altaf, Ataf Ali'
'Tahir, Muhammad Nawaz'
'Ullah, Shafiq'
'Huq, Fazlul'

_publ_section_title
;
 Synthesis, characterization and antitumor activity of new ferrocene
 incorporated N,N'-disubstituted thioureas.
;
_journal_issue 48
_journal_name_full 'Dalton transactions (Cambridge, England : 2003)'
_journal_page_first 14643
_journal_page_last 14650
_journal_paper_doi 10.1039/c2dt31570j
_journal_volume 41
_journal_year 2012
_chemical_formula_moiety 'C24 H20 Fe N2 O S'
_chemical_formula_sum 'C24 H20 Fe N2 O S'
_chemical_formula_weight 440.34
_chemical_name_systematic
;
?
;
_space_group_IT_number 14
_symmetry_cell_setting monoclinic
_symmetry_space_group_name_Hall '-P 2ybc'
_symmetry_space_group_name_H-M 'P 1 21/c 1'
_atom_sites_solution_hydrogens geom
_atom_sites_solution_primary direct
_atom_sites_solution_secondary difmap
_audit_creation_method SHELXL-97
_cell_angle_alpha 90.00
_cell_angle_beta 103.412(2)
_cell_angle_gamma 90.00
_cell_formula_units_Z 8
_cell_length_a 11.0296(4)
_cell_length_b 31.5720(13)
_cell_length_c 12.3030(5)
_cell_measurement_temperature 296(2)
_cell_volume 4167.4(3)
_computing_structure_refinement 'SHELXL-97 (Sheldrick, 1997)'
_diffrn_ambient_temperature 296(2)
_diffrn_measured_fraction_theta_full 0.997
_diffrn_measured_fraction_theta_max 0.997
_diffrn_radiation_monochromator graphite
_diffrn_radiation_source 'fine-focus sealed tube'
_diffrn_radiation_type MoK\a
_diffrn_radiation_wavelength 0.71073
_diffrn_reflns_av_R_equivalents 0.0916
_diffrn_reflns_av_sigmaI/netI 0.1041
_diffrn_reflns_limit_h_max 14
_diffrn_reflns_limit_h_min -14
_diffrn_reflns_limit_k_max 42
_diffrn_reflns_limit_k_min -42
_diffrn_reflns_limit_l_max 16
_diffrn_reflns_limit_l_min -16
_diffrn_reflns_number 41426
_diffrn_reflns_theta_full 28.33
_diffrn_reflns_theta_max 28.33
_diffrn_reflns_theta_min 1.29
_exptl_absorpt_coefficient_mu 0.841
_exptl_absorpt_correction_T_max 0.881
_exptl_absorpt_correction_T_min 0.809
_exptl_crystal_density_diffrn 1.404
_exptl_crystal_density_method 'not measured'
_exptl_crystal_F_000 1824.0
_exptl_crystal_size_max 0.40
_exptl_crystal_size_mid 0.21
_exptl_crystal_size_min 0.15
_refine_diff_density_max 0.344
_refine_diff_density_min -0.280
_refine_diff_density_rms 0.052
_refine_ls_extinction_method none
_refine_ls_goodness_of_fit_ref 0.966
_refine_ls_hydrogen_treatment mixed
_refine_ls_matrix_type full
_refine_ls_number_parameters 515
_refine_ls_number_reflns 10370
_refine_ls_number_restraints 0
_refine_ls_restrained_S_all 0.966
_refine_ls_R_factor_all 0.1672
_refine_ls_R_factor_gt 0.0580
_refine_ls_shift/su_max 0.004
_refine_ls_shift/su_mean 0.001
_refine_ls_structure_factor_coef Fsqd
_refine_ls_weighting_details 'calc w=1/[\s^2^(Fo^2^)+(0.0516P)^2^+0.7634P] where P=(Fo^2^+2Fc^2^)/3'
_refine_ls_weighting_scheme calc
_refine_ls_wR_factor_gt 0.1089
_refine_ls_wR_factor_ref 0.1430
_reflns_number_gt 4460
_reflns_number_total 10405
_reflns_threshold_expression >2sigma(I)
_cod_data_source_file c2dt31570j.txt
_cod_data_source_block shelxl2
_cod_depositor_comments
;
The following automatic conversions were performed:

'_symmetry_cell_setting' value 'Monoclinic' changed to 'monoclinic'
according to /home/saulius/struct/CIF-dictionaries/cif_core.dic
dictionary named 'cif_core.dic' version 2.4.2 from 2011-04-26.

Automatic conversion script
Id: cif_fix_values 1891 2012-01-12 08:04:46Z andrius 
;
_cod_original_sg_symbol_H-M 'P 21/c'
_cod_database_code 7020442

loop_
_symmetry_equiv_pos_as_xyz
'x, y, z'
'-x, y+1/2, -z+1/2'
'-x, -y, -z'
'x, -y-1/2, z-1/2'

loop_
_atom_site_label
_atom_site_type_symbol
_atom_site_fract_x
_atom_site_fract_y
_atom_site_fract_z
_atom_site_U_iso_or_equiv
_atom_site_adp_type
_atom_site_occupancy
_atom_site_symmetry_multiplicity
_atom_site_calc_flag
_atom_site_refinement_flags
C1 C 0.5936(5) 0.27629(18) -0.0566(6) 0.1078(18) Uani 1 1 d .
H1 H 0.5705 0.2987 -0.1061 0.129 Uiso 1 1 calc R
C2 C 0.6717(5) 0.2446(2) -0.0672(4) 0.0987(16) Uani 1 1 d .
H2 H 0.7120 0.2415 -0.1253 0.118 Uiso 1 1 calc R
C3 C 0.6821(5) 0.21731(18) 0.0228(6) 0.1078(18) Uani 1 1 d .
H3 H 0.7297 0.1927 0.0356 0.129 Uiso 1 1 calc R
C4 C 0.6088(7) 0.2333(3) 0.0897(5) 0.139(3) Uani 1 1 d .
H4 H 0.5980 0.2218 0.1564 0.167 Uiso 1 1 calc R
C5 C 0.5543(6) 0.2700(3) 0.0386(7) 0.133(3) Uani 1 1 d .
H5 H 0.4997 0.2874 0.0653 0.160 Uiso 1 1 calc R
C6 C 0.3544(3) 0.18588(12) -0.0413(3) 0.0582(10) Uani 1 1 d .
C7 C 0.4353(4) 0.16008(13) -0.0871(3) 0.0695(11) Uani 1 1 d .
H7 H 0.4748 0.1355 -0.0551 0.083 Uiso 1 1 calc R
C8 C 0.4455(4) 0.17816(15) -0.1901(3) 0.0781(13) Uani 1 1 d .
H8 H 0.4929 0.1675 -0.2373 0.094 Uiso 1 1 calc R
C9 C 0.3721(4) 0.21465(15) -0.2084(3) 0.0736(12) Uani 1 1 d .
H9 H 0.3625 0.2325 -0.2699 0.088 Uiso 1 1 calc R
C10 C 0.3151(3) 0.21979(14) -0.1180(3) 0.0645(11) Uani 1 1 d .
H10 H 0.2612 0.2416 -0.1096 0.077 Uiso 1 1 calc R
C11 C 0.3181(3) 0.17977(12) 0.0659(3) 0.0525(9) Uani 1 1 d .
C12 C 0.3875(4) 0.15420(13) 0.1487(3) 0.0663(11) Uani 1 1 d .
H12 H 0.4577 0.1406 0.1358 0.080 Uiso 1 1 calc R
C13 C 0.3560(3) 0.14811(13) 0.2502(3) 0.0651(11) Uani 1 1 d .
H13 H 0.4040 0.1305 0.3040 0.078 Uiso 1 1 calc R
C14 C 0.2528(3) 0.16839(12) 0.2709(3) 0.0543(10) Uani 1 1 d .
C15 C 0.1818(3) 0.19354(12) 0.1888(3) 0.0605(10) Uani 1 1 d .
H15 H 0.1111 0.2069 0.2015 0.073 Uiso 1 1 calc R
C16 C 0.2144(4) 0.19922(12) 0.0879(3) 0.0611(10) Uani 1 1 d .
H16 H 0.1655 0.2165 0.0338 0.073 Uiso 1 1 calc R
C17 C 0.2589(3) 0.14699(12) 0.4688(3) 0.0571(10) Uani 1 1 d .
C18 C 0.0956(3) 0.18287(12) 0.5472(3) 0.0538(9) Uani 1 1 d .
C19 C 0.0408(3) 0.18443(12) 0.6463(3) 0.0545(9) Uani 1 1 d .
C20 C 0.0807(4) 0.16101(13) 0.7407(3) 0.0627(10) Uani 1 1 d .
H20 H 0.1472 0.1425 0.7452 0.075 Uiso 1 1 calc R
C21 C 0.0253(4) 0.16401(14) 0.8295(3) 0.0736(12) Uani 1 1 d .
H21 H 0.0531 0.1472 0.8924 0.088 Uiso 1 1 calc R
C22 C -0.0677(5) 0.1909(2) 0.8253(4) 0.123(2) Uani 1 1 d .
H22 H -0.1053 0.1931 0.8854 0.148 Uiso 1 1 calc R
C23 C -0.1084(6) 0.2153(3) 0.7322(5) 0.187(4) Uani 1 1 d .
H23 H -0.1724 0.2347 0.7303 0.224 Uiso 1 1 calc R
C24 C -0.0567(5) 0.2117(2) 0.6420(4) 0.124(2) Uani 1 1 d .
H24 H -0.0874 0.2277 0.5781 0.149 Uiso 1 1 calc R
C25 C 0.8664(3) 0.04931(12) 0.4808(3) 0.0546(9) Uani 1 1 d .
C26 C 0.9673(3) 0.07714(13) 0.4854(3) 0.0639(11) Uani 1 1 d .
H26 H 0.9921 0.0986 0.5377 0.077 Uiso 1 1 calc R
C27 C 1.0244(4) 0.06696(15) 0.3973(4) 0.0756(13) Uani 1 1 d .
H27 H 1.0925 0.0808 0.3811 0.091 Uiso 1 1 calc R
C28 C 0.9621(4) 0.03302(14) 0.3394(4) 0.0757(13) Uani 1 1 d .
H28 H 0.9809 0.0199 0.2776 0.091 Uiso 1 1 calc R
C29 C 0.8645(4) 0.02170(13) 0.3905(3) 0.0682(11) Uani 1 1 d .
H29 H 0.8083 -0.0003 0.3682 0.082 Uiso 1 1 calc R
C30 C 0.7770(3) 0.05022(12) 0.5536(3) 0.0538(9) Uani 1 1 d .
C31 C 0.7033(3) 0.01585(13) 0.5621(3) 0.0651(11) Uani 1 1 d .
H31 H 0.7140 -0.0093 0.5261 0.078 Uiso 1 1 calc R
C32 C 0.6128(3) 0.01822(14) 0.6239(3) 0.0678(11) Uani 1 1 d .
H32 H 0.5628 -0.0051 0.6280 0.081 Uiso 1 1 calc R
C33 C 0.5972(3) 0.05469(14) 0.6785(3) 0.0546(10) Uani 1 1 d .
C34 C 0.6719(3) 0.08851(14) 0.6749(3) 0.0672(11) Uani 1 1 d .
H34 H 0.6631 0.1131 0.7141 0.081 Uiso 1 1 calc R
C35 C 0.7619(3) 0.08627(13) 0.6124(3) 0.0661(11) Uani 1 1 d .
H35 H 0.8130 0.1096 0.6101 0.079 Uiso 1 1 calc R
C36 C 0.5033(3) 0.04237(13) 0.8355(3) 0.0580(10) Uani 1 1 d .
C37 C 0.2835(3) 0.06333(12) 0.8256(3) 0.0521(9) Uani 1 1 d .
C38 C 0.1859(4) 0.06212(12) 0.8915(3) 0.0563(10) Uani 1 1 d .
C39 C 0.2142(4) 0.06690(13) 1.0059(3) 0.0719(12) Uani 1 1 d .
H39 H 0.2963 0.0709 1.0449 0.086 Uiso 1 1 calc R
C40 C 0.1184(5) 0.06570(15) 1.0625(4) 0.0955(16) Uani 1 1 d .
H40 H 0.1353 0.0697 1.1395 0.115 Uiso 1 1 calc R
C41 C -0.0015(5) 0.05854(17) 1.0027(6) 0.1040(18) Uani 1 1 d .
H41 H -0.0650 0.0569 1.0408 0.125 Uiso 1 1 calc R
C42 C -0.0305(4) 0.05378(15) 0.8905(5) 0.0922(15) Uani 1 1 d .
H42 H -0.1124 0.0488 0.8522 0.111 Uiso 1 1 calc R
C43 C 0.0633(4) 0.05646(12) 0.8337(4) 0.0681(11) Uani 1 1 d .
H43 H 0.0442 0.0545 0.7562 0.082 Uiso 1 1 calc R
C44 C 0.6883(5) 0.1170(2) 0.3237(4) 0.115(2) Uani 1 1 d G
H44 H 0.6429 0.1191 0.3785 0.138 Uiso 1 1 calc R
C45 C 0.7867(6) 0.14237(13) 0.3145(5) 0.131(2) Uani 1 1 d G
H45 H 0.8196 0.1646 0.3620 0.157 Uiso 1 1 calc R
C46 C 0.8279(4) 0.1292(2) 0.2230(6) 0.170(4) Uani 1 1 d G
H46 H 0.8936 0.1409 0.1975 0.204 Uiso 1 1 calc R
C47 C 0.7550(7) 0.0957(2) 0.1756(3) 0.158(4) Uani 1 1 d G
H47 H 0.7627 0.0807 0.1124 0.189 Uiso 1 1 calc R
C48 C 0.6687(4) 0.08818(16) 0.2378(6) 0.131(2) Uani 1 1 d G
H48 H 0.6077 0.0672 0.2242 0.157 Uiso 1 1 calc R
Fe1 Fe 0.50370(5) 0.220009(18) -0.06240(4) 0.05860(18) Uani 1 1 d .
Fe2 Fe 0.84278(5) 0.082259(19) 0.33580(5) 0.0653(2) Uani 1 1 d .
N1 N 0.2138(3) 0.16697(10) 0.3724(2) 0.0602(9) Uani 1 1 d .
H1A H 0.1484 0.1819 0.3719 0.072 Uiso 1 1 calc R
N2 N 0.1930(3) 0.15554(10) 0.5510(2) 0.0575(8) Uani 1 1 d .
H2A H 0.2171 0.1417 0.6124 0.069 Uiso 1 1 calc R
N3 N 0.4972(3) 0.05770(10) 0.7353(2) 0.0621(9) Uani 1 1 d .
H3A H 0.4297 0.0703 0.7017 0.074 Uiso 1 1 calc R
N4 N 0.3959(2) 0.04578(10) 0.8764(2) 0.0555(8) Uani 1 1 d .
H4A H 0.4009 0.0355 0.9420 0.067 Uiso 1 1 calc R
O1 O 0.0545(3) 0.20512(9) 0.4651(2) 0.0767(8) Uani 1 1 d .
O2 O 0.2629(2) 0.07835(8) 0.7318(2) 0.0629(7) Uani 1 1 d .
S1 S 0.37910(10) 0.11451(4) 0.50056(9) 0.0868(4) Uani 1 1 d .
S2 S 0.62886(10) 0.01984(5) 0.91313(10) 0.1004(5) Uani 1 1 d .

loop_
_atom_site_aniso_label
_atom_site_aniso_U_11
_atom_site_aniso_U_22
_atom_site_aniso_U_33
_atom_site_aniso_U_23
_atom_site_aniso_U_13
_atom_site_aniso_U_12
C1 0.083(4) 0.080(4) 0.153(6) 0.021(4) 0.013(4) -0.019(3)
C2 0.073(3) 0.129(5) 0.105(4) 0.007(4) 0.044(3) -0.010(3)
C3 0.080(4) 0.092(4) 0.135(5) 0.023(4) -0.010(4) -0.001(3)
C4 0.136(6) 0.215(9) 0.057(3) 0.004(5) 0.002(4) -0.107(6)
C5 0.105(5) 0.157(7) 0.154(7) -0.087(5) 0.062(5) -0.056(5)
C6 0.061(2) 0.062(3) 0.050(2) 0.000(2) 0.0084(19) -0.009(2)
C7 0.091(3) 0.058(3) 0.063(2) -0.003(2) 0.025(2) 0.001(2)
C8 0.101(3) 0.083(3) 0.055(3) -0.010(2) 0.027(2) -0.001(3)
C9 0.083(3) 0.092(4) 0.047(2) 0.011(2) 0.018(2) -0.006(3)
C10 0.062(2) 0.078(3) 0.052(2) 0.012(2) 0.011(2) -0.001(2)
C11 0.053(2) 0.052(2) 0.051(2) 0.0073(19) 0.0103(19) -0.006(2)
C12 0.063(3) 0.075(3) 0.066(3) 0.013(2) 0.024(2) 0.009(2)
C13 0.061(2) 0.078(3) 0.057(2) 0.020(2) 0.014(2) 0.008(2)
C14 0.049(2) 0.061(3) 0.052(2) 0.008(2) 0.0103(19) -0.006(2)
C15 0.057(2) 0.068(3) 0.056(2) 0.011(2) 0.012(2) 0.011(2)
C16 0.068(3) 0.063(3) 0.050(2) 0.0074(19) 0.007(2) 0.008(2)
C17 0.051(2) 0.069(3) 0.052(2) 0.009(2) 0.0151(19) -0.004(2)
C18 0.054(2) 0.050(2) 0.055(2) 0.004(2) 0.0076(19) -0.002(2)
C19 0.052(2) 0.057(3) 0.052(2) 0.000(2) 0.0067(19) 0.006(2)
C20 0.061(2) 0.068(3) 0.062(2) 0.003(2) 0.019(2) 0.014(2)
C21 0.073(3) 0.090(3) 0.058(3) -0.001(2) 0.015(2) 0.013(3)
C22 0.104(4) 0.202(7) 0.071(3) 0.019(4) 0.038(3) 0.080(4)
C23 0.153(6) 0.319(11) 0.105(5) 0.066(6) 0.064(4) 0.166(7)
C24 0.108(4) 0.193(6) 0.078(3) 0.037(4) 0.033(3) 0.090(4)
C25 0.049(2) 0.056(3) 0.062(2) 0.001(2) 0.0207(18) 0.005(2)
C26 0.053(2) 0.072(3) 0.070(3) -0.007(2) 0.019(2) -0.005(2)
C27 0.062(3) 0.083(3) 0.094(3) 0.007(3) 0.041(2) 0.009(2)
C28 0.086(3) 0.066(3) 0.089(3) 0.000(3) 0.050(3) 0.019(3)
C29 0.075(3) 0.055(3) 0.084(3) -0.005(2) 0.037(2) 0.007(2)
C30 0.047(2) 0.060(3) 0.055(2) 0.005(2) 0.0147(18) 0.004(2)
C31 0.068(3) 0.056(3) 0.079(3) 0.001(2) 0.033(2) 0.001(2)
C32 0.059(2) 0.072(3) 0.080(3) 0.010(2) 0.031(2) -0.009(2)
C33 0.044(2) 0.071(3) 0.052(2) 0.016(2) 0.0180(18) 0.012(2)
C34 0.066(3) 0.074(3) 0.069(3) -0.009(2) 0.031(2) -0.002(2)
C35 0.063(3) 0.067(3) 0.077(3) -0.013(2) 0.033(2) -0.014(2)
C36 0.047(2) 0.076(3) 0.055(2) 0.014(2) 0.0179(18) 0.004(2)
C37 0.050(2) 0.052(2) 0.057(2) -0.002(2) 0.018(2) -0.0012(19)
C38 0.057(2) 0.053(2) 0.064(3) 0.004(2) 0.025(2) 0.004(2)
C39 0.073(3) 0.082(3) 0.068(3) -0.001(2) 0.031(2) 0.010(2)
C40 0.117(4) 0.103(4) 0.083(3) 0.012(3) 0.056(3) 0.021(4)
C41 0.094(4) 0.109(4) 0.134(5) 0.021(4) 0.077(4) 0.021(3)
C42 0.071(3) 0.092(4) 0.127(4) 0.015(3) 0.050(3) 0.003(3)
C43 0.058(3) 0.065(3) 0.086(3) 0.004(2) 0.027(2) 0.001(2)
C44 0.100(4) 0.151(6) 0.100(5) 0.034(4) 0.034(4) 0.075(4)
C45 0.158(7) 0.073(4) 0.147(7) 0.016(4) 0.006(5) 0.049(5)
C46 0.169(7) 0.198(9) 0.170(8) 0.130(7) 0.094(7) 0.095(7)
C47 0.171(8) 0.231(10) 0.073(4) 0.013(5) 0.031(5) 0.106(7)
C48 0.098(5) 0.155(6) 0.122(5) 0.000(5) -0.012(4) 0.045(4)
Fe1 0.0632(4) 0.0631(4) 0.0530(3) 0.0032(3) 0.0206(3) -0.0018(3)
Fe2 0.0690(4) 0.0681(4) 0.0655(4) 0.0049(3) 0.0293(3) 0.0189(3)
N1 0.0552(19) 0.074(2) 0.0547(19) 0.0157(17) 0.0193(16) 0.0091(16)
N2 0.0497(18) 0.073(2) 0.0515(18) 0.0138(16) 0.0144(15) 0.0105(17)
N3 0.0472(17) 0.089(3) 0.0544(18) 0.0253(17) 0.0199(15) 0.0207(17)
N4 0.0435(17) 0.077(2) 0.0492(17) 0.0168(16) 0.0177(14) 0.0079(16)
O1 0.086(2) 0.076(2) 0.0715(18) 0.0247(16) 0.0253(16) 0.0241(16)
O2 0.0542(15) 0.080(2) 0.0580(16) 0.0199(14) 0.0200(13) 0.0137(14)
S1 0.0766(7) 0.1225(11) 0.0699(7) 0.0407(7) 0.0344(6) 0.0394(7)
S2 0.0517(6) 0.1683(14) 0.0865(8) 0.0673(9) 0.0266(6) 0.0230(8)

loop_
_atom_type_symbol
_atom_type_description
_atom_type_scat_dispersion_real
_atom_type_scat_dispersion_imag
_atom_type_scat_source
C C 0.0033 0.0016 'International Tables Vol C Tables 4.2.6.8 and 6.1.1.4'
H H 0.0000 0.0000 'International Tables Vol C Tables 4.2.6.8 and 6.1.1.4'
N N 0.0061 0.0033 'International Tables Vol C Tables 4.2.6.8 and 6.1.1.4'
O O 0.0106 0.0060 'International Tables Vol C Tables 4.2.6.8 and 6.1.1.4'
S S 0.1246 0.1234 'International Tables Vol C Tables 4.2.6.8 and 6.1.1.4'
Fe Fe 0.3463 0.8444 'International Tables Vol C Tables 4.2.6.8 and 6.1.1.4'

loop_
_geom_angle_atom_site_label_1
_geom_angle_atom_site_label_2
_geom_angle_atom_site_label_3
_geom_angle
C2 C1 C5 108.4(6)
C2 C1 Fe1 70.3(3)
C5 C1 Fe1 69.5(3)
C2 C1 H1 125.8
C5 C1 H1 125.8
Fe1 C1 H1 125.9
C1 C2 C3 108.7(5)
C1 C2 Fe1 70.8(3)
C3 C2 Fe1 69.2(3)
C1 C2 H2 125.7
C3 C2 H2 125.7
Fe1 C2 H2 125.9
C4 C3 C2 107.4(6)
C4 C3 Fe1 69.9(3)
C2 C3 Fe1 70.5(3)
C4 C3 H3 126.3
C2 C3 H3 126.3
Fe1 C3 H3 124.8
C3 C4 C5 106.8(6)
C3 C4 Fe1 69.9(3)
C5 C4 Fe1 69.9(4)
C3 C4 H4 126.6
C5 C4 H4 126.6
Fe1 C4 H4 125.2
C1 C5 C4 108.8(6)
C1 C5 Fe1 71.2(3)
C4 C5 Fe1 69.7(4)
C1 C5 H5 125.6
C4 C5 H5 125.6
Fe1 C5 H5 125.1
C7 C6 C10 106.9(3)
C7 C6 C11 127.3(4)
C10 C6 C11 125.8(4)
C7 C6 Fe1 69.6(2)
C10 C6 Fe1 69.4(2)
C11 C6 Fe1 125.3(3)
C8 C7 C6 108.1(4)
C8 C7 Fe1 69.8(2)
C6 C7 Fe1 69.6(2)
C8 C7 H7 125.9
C6 C7 H7 125.9
Fe1 C7 H7 126.2
C9 C8 C7 108.3(4)
C9 C8 Fe1 69.9(2)
C7 C8 Fe1 69.4(2)
C9 C8 H8 125.9
C7 C8 H8 125.9
Fe1 C8 H8 126.4
C8 C9 C10 108.4(4)
C8 C9 Fe1 70.0(2)
C10 C9 Fe1 69.6(2)
C8 C9 H9 125.8
C10 C9 H9 125.8
Fe1 C9 H9 126.2
C9 C10 C6 108.2(4)
C9 C10 Fe1 69.9(2)
C6 C10 Fe1 69.5(2)
C9 C10 H10 125.9
C6 C10 H10 125.9
Fe1 C10 H10 126.2
C16 C11 C12 117.2(3)
C16 C11 C6 121.7(3)
C12 C11 C6 121.1(3)
C11 C12 C13 122.2(4)
C11 C12 H12 118.9
C13 C12 H12 118.9
C14 C13 C12 119.5(4)
C14 C13 H13 120.3
C12 C13 H13 120.3
C15 C14 C13 119.1(3)
C15 C14 N1 115.3(3)
C13 C14 N1 125.6(3)
C14 C15 C16 120.7(4)
C14 C15 H15 119.6
C16 C15 H15 119.6
C11 C16 C15 121.3(4)
C11 C16 H16 119.4
C15 C16 H16 119.4
N1 C17 N2 113.7(3)
N1 C17 S1 128.2(3)
N2 C17 S1 118.1(3)
O1 C18 N2 121.7(3)
O1 C18 C19 121.0(3)
N2 C18 C19 117.3(3)
C20 C19 C24 118.0(4)
C20 C19 C18 124.9(3)
C24 C19 C18 117.1(4)
C19 C20 C21 121.8(4)
C19 C20 H20 119.1
C21 C20 H20 119.1
C22 C21 C20 119.8(4)
C22 C21 H21 120.1
C20 C21 H21 120.1
C21 C22 C23 119.7(4)
C21 C22 H22 120.2
C23 C22 H22 120.2
C24 C23 C22 121.0(5)
C24 C23 H23 119.5
C22 C23 H23 119.5
C23 C24 C19 119.6(5)
C23 C24 H24 120.2
C19 C24 H24 120.2
C29 C25 C26 106.6(3)
C29 C25 C30 126.8(3)
C26 C25 C30 126.5(3)
C29 C25 Fe2 69.4(2)
C26 C25 Fe2 69.8(2)
C30 C25 Fe2 123.7(2)
C25 C26 C27 108.4(4)
C25 C26 Fe2 69.6(2)
C27 C26 Fe2 69.6(2)
C25 C26 H26 125.8
C27 C26 H26 125.8
Fe2 C26 H26 126.7
C28 C27 C26 108.4(4)
C28 C27 Fe2 70.2(2)
C26 C27 Fe2 69.8(2)
C28 C27 H27 125.8
C26 C27 H27 125.8
Fe2 C27 H27 125.8
C27 C28 C29 107.9(4)
C27 C28 Fe2 70.1(2)
C29 C28 Fe2 69.3(2)
C27 C28 H28 126.1
C29 C28 H28 126.1
Fe2 C28 H28 126.1
C25 C29 C28 108.7(4)
C25 C29 Fe2 69.9(2)
C28 C29 Fe2 69.9(2)
C25 C29 H29 125.6
C28 C29 H29 125.6
Fe2 C29 H29 126.2
C31 C30 C35 117.8(3)
C31 C30 C25 121.3(3)
C35 C30 C25 120.8(3)
C30 C31 C32 120.7(4)
C30 C31 H31 119.6
C32 C31 H31 119.6
C33 C32 C31 120.2(4)
C33 C32 H32 119.9
C31 C32 H32 119.9
C34 C33 C32 120.1(3)
C34 C33 N3 120.2(4)
C32 C33 N3 119.6(4)
C33 C34 C35 119.6(4)
C33 C34 H34 120.2
C35 C34 H34 120.2
C30 C35 C34 121.3(4)
C30 C35 H35 119.3
C34 C35 H35 119.3
N3 C36 N4 116.6(3)
N3 C36 S2 123.8(3)
N4 C36 S2 119.6(3)
O2 C37 N4 122.6(3)
O2 C37 C38 121.7(3)
N4 C37 C38 115.7(3)
C39 C38 C43 120.1(3)
C39 C38 C37 122.1(4)
C43 C38 C37 117.8(3)
C38 C39 C40 119.3(4)
C38 C39 H39 120.3
C40 C39 H39 120.3
C41 C40 C39 118.9(5)
C41 C40 H40 120.6
C39 C40 H40 120.6
C42 C41 C40 122.4(4)
C42 C41 H41 118.8
C40 C41 H41 118.8
C41 C42 C43 118.9(5)
C41 C42 H42 120.6
C43 C42 H42 120.6
C42 C43 C38 120.4(4)
C42 C43 H43 119.8
C38 C43 H43 119.8
C48 C44 C45 108.0
C48 C44 Fe2 70.91(16)
C45 C44 Fe2 69.55(16)
C48 C44 H44 126.0
C45 C44 H44 126.0
Fe2 C44 H44 125.1
C46 C45 C44 108.0
C46 C45 Fe2 70.57(15)
C44 C45 Fe2 70.26(16)
C46 C45 H45 126.0
C44 C45 H45 126.0
Fe2 C45 H45 124.8
C47 C46 C45 108.0
C47 C46 Fe2 70.86(17)
C45 C46 Fe2 69.31(15)
C47 C46 H46 126.0
C45 C46 H46 126.0
Fe2 C46 H46 125.4
C46 C47 C48 108.0
C46 C47 Fe2 69.39(16)
C48 C47 Fe2 70.03(15)
C46 C47 H47 126.0
C48 C47 H47 126.0
Fe2 C47 H47 126.2
C47 C48 C44 108.0
C47 C48 Fe2 70.36(14)
C44 C48 Fe2 69.22(15)
C47 C48 H48 126.0
C44 C48 H48 126.0
Fe2 C48 H48 126.0
C4 Fe1 C3 40.2(2)
C4 Fe1 C5 40.5(3)
C3 Fe1 C5 67.1(3)
C4 Fe1 C2 67.1(2)
C3 Fe1 C2 40.3(2)
C5 Fe1 C2 65.9(2)
C4 Fe1 C1 67.1(3)
C3 Fe1 C1 66.8(2)
C5 Fe1 C1 39.2(2)
C2 Fe1 C1 38.9(2)
C4 Fe1 C10 129.8(3)
C3 Fe1 C10 168.2(2)
C5 Fe1 C10 109.1(2)
C2 Fe1 C10 149.8(2)
C1 Fe1 C10 117.9(2)
C4 Fe1 C7 116.7(3)
C3 Fe1 C7 108.9(2)
C5 Fe1 C7 149.9(3)
C2 Fe1 C7 131.6(2)
C1 Fe1 C7 169.1(2)
C10 Fe1 C7 68.36(17)
C4 Fe1 C6 107.6(2)
C3 Fe1 C6 129.5(2)
C5 Fe1 C6 117.0(2)
C2 Fe1 C6 168.9(2)
C1 Fe1 C6 149.7(2)
C10 Fe1 C6 41.04(14)
C7 Fe1 C6 40.79(14)
C4 Fe1 C9 168.5(3)
C3 Fe1 C9 150.4(3)
C5 Fe1 C9 130.6(3)
C2 Fe1 C9 118.45(19)
C1 Fe1 C9 110.3(2)
C10 Fe1 C9 40.48(14)
C7 Fe1 C9 68.10(17)
C6 Fe1 C9 68.66(15)
C4 Fe1 C8 150.0(4)
C3 Fe1 C8 118.1(2)
C5 Fe1 C8 168.4(3)
C2 Fe1 C8 110.7(2)
C1 Fe1 C8 131.2(2)
C10 Fe1 C8 67.91(17)
C7 Fe1 C8 40.73(15)
C6 Fe1 C8 68.61(15)
C9 Fe1 C8 40.05(16)
C45 Fe2 C44 40.19(8)
C45 Fe2 C46 40.12(9)
C44 Fe2 C46 67.25(13)
C45 Fe2 C29 162.2(3)
C44 Fe2 C29 125.1(2)
C46 Fe2 C29 155.6(3)
C45 Fe2 C48 67.14(13)
C44 Fe2 C48 39.87(9)
C46 Fe2 C48 66.84(13)
C29 Fe2 C48 107.94(18)
C45 Fe2 C27 121.7(2)
C44 Fe2 C27 155.2(3)
C46 Fe2 C27 110.39(18)
C29 Fe2 C27 67.69(17)
C48 Fe2 C27 164.1(3)
C45 Fe2 C25 125.2(2)
C44 Fe2 C25 106.25(15)
C46 Fe2 C25 163.4(3)
C29 Fe2 C25 40.68(14)
C48 Fe2 C25 118.8(2)
C27 Fe2 C25 68.63(15)
C45 Fe2 C47 67.06(13)
C44 Fe2 C47 66.89(13)
C46 Fe2 C47 39.76(8)
C29 Fe2 C47 120.9(2)
C48 Fe2 C47 39.61(9)
C27 Fe2 C47 128.3(2)
C25 Fe2 C47 153.7(3)
C45 Fe2 C28 155.7(3)
C44 Fe2 C28 163.1(3)
C46 Fe2 C28 121.8(2)
C29 Fe2 C28 40.80(14)
C48 Fe2 C28 127.1(2)
C27 Fe2 C28 39.72(16)
C25 Fe2 C28 68.77(15)
C47 Fe2 C28 109.98(17)
C45 Fe2 C26 108.58(18)
C44 Fe2 C26 119.7(2)
C46 Fe2 C26 127.9(3)
C29 Fe2 C26 67.69(16)
C48 Fe2 C26 153.5(3)
C27 Fe2 C26 40.66(15)
C25 Fe2 C26 40.60(14)
C47 Fe2 C26 165.2(3)
C28 Fe2 C26 67.71(17)
C17 N1 C14 132.4(3)
C17 N1 H1A 113.8
C14 N1 H1A 113.8
C18 N2 C17 129.1(3)
C18 N2 H2A 115.5
C17 N2 H2A 115.5
C36 N3 C33 123.6(3)
C36 N3 H3A 118.2
C33 N3 H3A 118.2
C37 N4 C36 128.5(3)
C37 N4 H4A 115.8
C36 N4 H4A 115.8

loop_
_geom_bond_atom_site_label_1
_geom_bond_atom_site_label_2
_geom_bond_distance
C1 C2 1.347(7)
C1 C5 1.354(8)
C1 Fe1 2.028(5)
C1 H1 0.9300
C2 C3 1.386(7)
C2 Fe1 2.022(4)
C2 H2 0.9300
C3 C4 1.376(8)
C3 Fe1 2.005(5)
C3 H3 0.9300
C4 C5 1.387(9)
C4 Fe1 2.004(5)
C4 H4 0.9300
C5 Fe1 2.007(6)
C5 H5 0.9300
C6 C7 1.418(5)
C6 C10 1.426(5)
C6 C11 1.477(5)
C6 Fe1 2.034(4)
C7 C8 1.417(5)
C7 Fe1 2.034(4)
C7 H7 0.9300
C8 C9 1.396(6)
C8 Fe1 2.039(4)
C8 H8 0.9300
C9 C10 1.408(5)
C9 Fe1 2.038(4)
C9 H9 0.9300
C10 Fe1 2.033(4)
C10 H10 0.9300
C11 C16 1.379(5)
C11 C12 1.384(5)
C12 C13 1.385(5)
C12 H12 0.9300
C13 C14 1.379(5)
C13 H13 0.9300
C14 C15 1.377(5)
C14 N1 1.413(4)
C15 C16 1.383(5)
C15 H15 0.9300
C16 H16 0.9300
C17 N1 1.334(4)
C17 N2 1.401(4)
C17 S1 1.650(4)
C18 O1 1.228(4)
C18 N2 1.370(4)
C18 C19 1.482(5)
C19 C20 1.361(5)
C19 C24 1.369(5)
C20 C21 1.373(5)
C20 H20 0.9300
C21 C22 1.323(6)
C21 H21 0.9300
C22 C23 1.368(7)
C22 H22 0.9300
C23 C24 1.365(6)
C23 H23 0.9300
C24 H24 0.9300
C25 C29 1.408(5)
C25 C26 1.409(5)
C25 C30 1.479(4)
C25 Fe2 2.029(4)
C26 C27 1.411(5)
C26 Fe2 2.032(4)
C26 H26 0.9300
C27 C28 1.379(6)
C27 Fe2 2.029(4)
C27 H27 0.9300
C28 C29 1.413(5)
C28 Fe2 2.031(4)
C28 H28 0.9300
C29 Fe2 2.023(4)
C29 H29 0.9300
C30 C31 1.374(5)
C30 C35 1.379(5)
C31 C32 1.389(5)
C31 H31 0.9300
C32 C33 1.364(5)
C32 H32 0.9300
C33 C34 1.356(5)
C33 N3 1.440(4)
C34 C35 1.392(5)
C34 H34 0.9300
C35 H35 0.9300
C36 N3 1.312(4)
C36 N4 1.394(4)
C36 S2 1.650(4)
C37 O2 1.220(4)
C37 N4 1.369(4)
C37 C38 1.490(5)
C38 C39 1.377(5)
C38 C43 1.385(5)
C39 C40 1.395(5)
C39 H39 0.9300
C40 C41 1.375(7)
C40 H40 0.9300
C41 C42 1.351(7)
C41 H41 0.9300
C42 C43 1.379(5)
C42 H42 0.9300
C43 H43 0.9300
C44 C48 1.374(3)
C44 C45 1.374(3)
C44 Fe2 2.004(3)
C44 H44 0.9300
C45 C46 1.374(3)
C45 Fe2 1.994(4)
C45 H45 0.9300
C46 C47 1.374(3)
C46 Fe2 2.011(4)
C46 H46 0.9300
C47 C48 1.374(3)
C47 Fe2 2.029(4)
C47 H47 0.9300
C48 Fe2 2.025(4)
C48 H48 0.9300
N1 H1A 0.8600
N2 H2A 0.8600
N3 H3A 0.8600
N4 H4A 0.8600
